data_4032496
loop_
_publ_author_name
'Kielmann, Marc'
'Flanagan, Keith J.'
'Norvai\<sa, Karolis'
'Intrieri, Daniela'
'Senge, Mathias O.'

_publ_section_title
;
 Synthesis of a Family of Highly Substituted Porphyrin Thioethers via
 Nitro Displacement in
 2,3,7,8,12,13,17,18-Octaethyl-5,10,15,20-tetranitroporphyrin.
;
_journal_issue 10
_journal_name_full 'The Journal of organic chemistry'
_journal_page_first 5122
_journal_page_last 5134
_journal_paper_doi 10.1021/acs.joc.7b00328
_journal_volume 82
_journal_year 2017
_chemical_formula_moiety '0.8(C76 H70 N4 S4), 0.2(C66 H64 N4 S4)'
_chemical_formula_sum 'C74 H68.8 N4 S4'
_chemical_formula_weight 1142.37
_chemical_name_systematic
;
2,3,7,8,12,13,17,18-octaethyl-5,10,15,20-tetrakis(naphthyl-2-ylthio)porphyrin
and 2,3,7,8,12,13,17,18-octaethyl-10,15,20-tri(naphthyl-2-ylthio)- 
5-thiolporphyrin
;
_space_group_crystal_system monoclinic
_space_group_IT_number 14
_space_group_name_Hall '-P 2ybc'
_space_group_name_H-M_alt 'P 1 21/c 1'
_symmetry_space_group_name_Hall '-P 2ybc'
_symmetry_space_group_name_H-M 'P 1 21/c 1'
_atom_sites_solution_hydrogens geom
_audit_creation_date 2017-01-03
_audit_creation_method
;
Olex2 1.2
(compiled 2016.11.30 svn.r3356 for OlexSys, GUI svn.r5269)
;
_cell_angle_alpha 90
_cell_angle_beta 97.683(2)
_cell_angle_gamma 90
_cell_formula_units_Z 4
_cell_length_a 14.4050(5)
_cell_length_b 29.2714(9)
_cell_length_c 15.8470(5)
_cell_measurement_reflns_used 9283
_cell_measurement_temperature 100(2)
_cell_measurement_theta_max 68.07
_cell_measurement_theta_min 3.10
_cell_volume 6622.0(4)
_computing_cell_refinement 'SAINT+ Ver. 8.34A (Bruker, 2014)'
_computing_data_collection 'APEX2 Ver. v.7-1 (Bruker, 2014)'
_computing_data_reduction 'SAINT+ Ver. 8.34A (Bruker, 2014)'
_computing_molecular_graphics 'Olex2 (Dolomanov et al., 2009)'
_computing_publication_material 'Olex2 (Dolomanov et al., 2009)'
_computing_structure_refinement 'XL (Sheldrick, 2008)'
_computing_structure_solution 'SHELXT (Sheldrick, 2015)'
_diffrn_ambient_temperature 100.0
_diffrn_detector 'Bruker APEX2 area detector'
_diffrn_detector_area_resol_mean 7.9
_diffrn_detector_type 'CCD area detector'
_diffrn_measured_fraction_theta_full 0.999
_diffrn_measured_fraction_theta_max 0.996
_diffrn_measurement_device 'Kappa diffractometer'
_diffrn_measurement_device_type 'Bruker SMART APEX2 area detector'
_diffrn_measurement_method '\w and \f scans'
_diffrn_radiation_monochromator 'mirror optics'
_diffrn_radiation_probe x-ray
_diffrn_radiation_type CuK\a
_diffrn_radiation_wavelength 1.54178
_diffrn_reflns_av_R_equivalents 0.1082
_diffrn_reflns_av_unetI/netI 0.0860
_diffrn_reflns_Laue_measured_fraction_full 0.999
_diffrn_reflns_Laue_measured_fraction_max 0.996
_diffrn_reflns_limit_h_max 17
_diffrn_reflns_limit_h_min -17
_diffrn_reflns_limit_k_max 35
_diffrn_reflns_limit_k_min -35
_diffrn_reflns_limit_l_max 19
_diffrn_reflns_limit_l_min -18
_diffrn_reflns_number 69543
_diffrn_reflns_point_group_measured_fraction_full 0.999
_diffrn_reflns_point_group_measured_fraction_max 0.996
_diffrn_reflns_theta_full 67.679
_diffrn_reflns_theta_max 68.42
_diffrn_reflns_theta_min 1.51
_diffrn_source 'sealed X-ray tube'
_diffrn_standards_number 0
_exptl_absorpt_coefficient_mu 1.647
_exptl_absorpt_correction_T_max 0.7531
_exptl_absorpt_correction_T_min 0.6689
_exptl_absorpt_correction_type multi-scan
_exptl_absorpt_process_details
;
SADABS-2014/5 (Bruker,2014/5) was used for absorption correction.
wR2(int) was 0.1094 before and 0.0772 after correction.
The Ratio of minimum to maximum transmission is 0.8882.
The \l/2 correction factor is 0.00150.
;
_exptl_crystal_colour green
_exptl_crystal_colour_primary green
_exptl_crystal_density_diffrn 1.146
_exptl_crystal_description Needle
_exptl_crystal_F_000 2419
_exptl_crystal_recrystallization_method
;
The material was recrystallised from a mixture of DCM and 
methanol by solvent layering'
;
_exptl_crystal_size_max 0.12
_exptl_crystal_size_mid 0.05
_exptl_crystal_size_min 0.03
_refine_diff_density_max 0.846
_refine_diff_density_min -0.450
_refine_diff_density_rms 0.069
_refine_ls_extinction_method none
_refine_ls_goodness_of_fit_ref 1.026
_refine_ls_hydrogen_treatment constr
_refine_ls_matrix_type full
_refine_ls_number_parameters 802
_refine_ls_number_reflns 12120
_refine_ls_number_restraints 36
_refine_ls_restrained_S_all 1.025
_refine_ls_R_factor_all 0.0944
_refine_ls_R_factor_gt 0.0678
_refine_ls_shift/su_max 0.001
_refine_ls_shift/su_mean 0.000
_refine_ls_structure_factor_coef Fsqd
_refine_ls_weighting_details 'w=1/[\s^2^(Fo^2^)+(0.1082P)^2^+3.4336P] where P=(Fo^2^+2Fc^2^)/3'
_refine_ls_weighting_scheme calc
_refine_ls_wR_factor_gt 0.1843
_refine_ls_wR_factor_ref 0.2054
_reflns_Friedel_coverage 0.000
_reflns_number_gt 8598
_reflns_number_total 12120
_reflns_threshold_expression 'I > 2\s(I)'
_cod_data_source_file jo7b00328_si_002.cif
_cod_data_source_block kjf109b_a
_cod_depositor_comments 'Adding full bibliography for 4032493--4032500.cif.'
_cod_original_formula_sum 'C74 H68.80 N4 S4'
_cod_database_code 4032496
_shelx_space_group_comment
;
The symmetry employed for this shelxl refinement is uniquely defined
by the following loop, which should always be used as a source of
symmetry information in preference to the above space-group names.
They are only intended as comments.
;
_shelx_estimated_absorpt_t_max 0.952
_shelx_estimated_absorpt_t_min 0.827
_olex2_refinement_description
;
1. Fixed Uiso
 At 1.2 times of:
  All C(H) groups, All C(H,H) groups, All N(H) groups, All S(H) groups
 At 1.5 times of:
  All C(H,H,H) groups
2. Uiso/Uaniso restraints and constraints
Uanis(C212) \\sim Ueq, Uanis(C213) \\sim Ueq, Uanis(C214) \\sim Ueq,
Uanis(C207) \\sim Ueq, Uanis(C206) \\sim Ueq, Uanis(C205) \\sim Ueq: with sigma
of 0.001 and sigma for terminal atoms of 0.002
3. Others
 Fixed Sof: C152(0.8) C153(0.8) H153(0.8) C154(0.8) C155(0.8) H155(0.8)
 C156(0.8) H156(0.8) C157(0.8) H157(0.8) C158(0.8) H158(0.8) C159(0.8)
 C160(0.8) H160(0.8) C161(0.8) H161(0.8) H210(0.61) H208(0.61) H20A(0.39)
 C207(0.61) H207(0.61) C206(0.61) H206(0.61) C205(0.61) H205(0.61) H204(0.39)
 C212(0.39) H212(0.39) C213(0.39) H213(0.39) C214(0.39) H214(0.39) S151(0.8)
 S1(0.2) H1(0.2)
4.a Secondary CH2 refined with riding coordinates:
 C21(H21A,H21B), C31(H31A,H31B), C71(H71A,H71B), C81(H81A,H81B), C121(H12A,
 H12B), C131(H13A,H13B), C171(H17A,H17B), C181(H18A,H18B)
4.b Aromatic/amide H refined with riding coordinates:
 C53(H53), C54(H54), C56(H56), C57(H57), C58(H58), C59(H59), C61(H61),
 C111(H111), C110(H110), C108(H108), C107(H107), C106(H106), C105(H105),
 C103(H103), C153(H153), C155(H155), C156(H156), C157(H157), C158(H158),
 C160(H160), C161(H161), C211(H211), C210(H210), C208(H208), C208(H20A),
 C207(H207), C206(H206), C205(H205), C204(H204), C203(H203), C212(H212),
 C213(H213), C214(H214), N21(H21), N23(H23)
4.c Idealised Me refined as rotating group:
 C22(H22A,H22B,H22C), C32(H32A,H32B,H32C), C72(H72A,H72B,H72C), C82(H82A,H82B,
 H82C), C122(H12C,H12D,H12E), C132(H13C,H13D,H13E), C172(H17C,H17D,H17E),
 C182(H18C,H18D,H18E)
4.d Idealised tetrahedral OH refined as rotating group:
 S1(H1)
;
_shelx_shelxl_version_number 2014/7
_olex2_diffrn_ambient_temperature_device 'Oxford Cryosystems'
_olex2_exptl_crystal_mounting_method 'The crystal was mounted on a MITIGEN micromount with oil'
_olex2_submission_special_instructions 'No special instructions were received'

loop_
_space_group_symop_operation_xyz
'x, y, z'
'-x, y+1/2, -z+1/2'
'-x, -y, -z'
'x, -y-1/2, z-1/2'

loop_
_atom_site_label
_atom_site_type_symbol
_atom_site_fract_x
_atom_site_fract_y
_atom_site_fract_z
_atom_site_U_iso_or_equiv
_atom_site_adp_type
_atom_site_occupancy
_atom_site_site_symmetry_order
_atom_site_calc_flag
_atom_site_refinement_flags_posn
_atom_site_refinement_flags_adp
_atom_site_refinement_flags_occupancy
_atom_site_disorder_assembly
_atom_site_disorder_group
C1 C 0.2339(2) 0.47552(10) 0.15741(19) 0.0296(6) Uani 1 1 d . . . . .
C2 C 0.1921(2) 0.51778(11) 0.18335(19) 0.0313(7) Uani 1 1 d . . . . .
C3 C 0.2614(2) 0.54914(11) 0.2023(2) 0.0328(7) Uani 1 1 d . . . . .
C4 C 0.3499(2) 0.52838(10) 0.18691(19) 0.0309(6) Uani 1 1 d . . . . .
C5 C 0.4394(2) 0.54588(11) 0.1889(2) 0.0332(7) Uani 1 1 d . . . . .
C6 C 0.5217(2) 0.51954(11) 0.17686(19) 0.0319(7) Uani 1 1 d . . . . .
C7 C 0.6041(2) 0.53521(11) 0.1407(2) 0.0345(7) Uani 1 1 d . . . . .
C8 C 0.6690(2) 0.50134(11) 0.1564(2) 0.0348(7) Uani 1 1 d . . . . .
C9 C 0.6245(2) 0.46543(11) 0.2020(2) 0.0319(7) Uani 1 1 d . . . . .
C10 C 0.6632(2) 0.42709(11) 0.2451(2) 0.0343(7) Uani 1 1 d . . . . .
C11 C 0.6097(2) 0.38862(11) 0.2650(2) 0.0326(7) Uani 1 1 d . . . . .
C12 C 0.6280(2) 0.35201(11) 0.3239(2) 0.0371(7) Uani 1 1 d . . . . .
C13 C 0.5585(2) 0.31904(11) 0.3039(2) 0.0369(7) Uani 1 1 d . . . . .
C14 C 0.4971(2) 0.33558(11) 0.2330(2) 0.0332(7) Uani 1 1 d . . . . .
C15 C 0.4206(2) 0.31523(11) 0.1802(2) 0.0355(7) Uani 1 1 d . . . . .
C16 C 0.3502(2) 0.33966(10) 0.1314(2) 0.0307(6) Uani 1 1 d . . . . .
C17 C 0.2811(2) 0.32458(11) 0.0607(2) 0.0345(7) Uani 1 1 d . . . . .
C18 C 0.2172(2) 0.35850(11) 0.0474(2) 0.0328(7) Uani 1 1 d . . . . .
C19 C 0.2468(2) 0.39410(10) 0.1103(2) 0.0307(7) Uani 1 1 d . . . . .
C20 C 0.1943(2) 0.43410(11) 0.1285(2) 0.0319(7) Uani 1 1 d . . . . .
C21 C 0.0898(2) 0.52662(11) 0.1869(2) 0.0369(7) Uani 1 1 d . . . . .
H21A H 0.0837 0.5517 0.2277 0.044 Uiso 1 1 calc R . . . .
H21B H 0.0614 0.4989 0.2085 0.044 Uiso 1 1 calc R . . . .
C22 C 0.0357(3) 0.53938(13) 0.1007(2) 0.0445(8) Uani 1 1 d . . . . .
H22A H 0.0430 0.5151 0.0594 0.067 Uiso 1 1 calc GR . . . .
H22B H 0.0603 0.5681 0.0809 0.067 Uiso 1 1 calc GR . . . .
H22C H -0.0308 0.5431 0.1064 0.067 Uiso 1 1 calc GR . . . .
C31 C 0.2461(3) 0.59665(12) 0.2333(3) 0.0466(9) Uani 1 1 d . . . . .
H31A H 0.3020 0.6062 0.2726 0.056 Uiso 1 1 calc R . . . .
H31B H 0.1921 0.5964 0.2660 0.056 Uiso 1 1 calc R . . . .
C32 C 0.2277(3) 0.63146(13) 0.1617(3) 0.0618(12) Uani 1 1 d . . . . .
H32A H 0.1720 0.6225 0.1230 0.093 Uiso 1 1 calc GR . . . .
H32B H 0.2819 0.6327 0.1303 0.093 Uiso 1 1 calc GR . . . .
H32C H 0.2176 0.6616 0.1857 0.093 Uiso 1 1 calc GR . . . .
C71 C 0.6117(2) 0.57714(12) 0.0869(2) 0.0415(8) Uani 1 1 d . . . . .
H71A H 0.6728 0.5768 0.0649 0.050 Uiso 1 1 calc R . . . .
H71B H 0.6099 0.6046 0.1230 0.050 Uiso 1 1 calc R . . . .
C72 C 0.5335(3) 0.58044(14) 0.0118(2) 0.0482(9) Uani 1 1 d . . . . .
H72A H 0.5427 0.6078 -0.0217 0.072 Uiso 1 1 calc GR . . . .
H72B H 0.4728 0.5823 0.0332 0.072 Uiso 1 1 calc GR . . . .
H72C H 0.5347 0.5533 -0.0242 0.072 Uiso 1 1 calc GR . . . .
C81 C 0.7609(2) 0.49808(13) 0.1210(2) 0.0433(8) Uani 1 1 d . . . . .
H81A H 0.8113 0.4907 0.1678 0.052 Uiso 1 1 calc R . . . .
H81B H 0.7756 0.5281 0.0972 0.052 Uiso 1 1 calc R . . . .
C82 C 0.7588(3) 0.46196(15) 0.0520(3) 0.0545(10) Uani 1 1 d . . . . .
H82A H 0.7118 0.4702 0.0039 0.082 Uiso 1 1 calc GR . . . .
H82B H 0.7428 0.4323 0.0748 0.082 Uiso 1 1 calc GR . . . .
H82C H 0.8206 0.4600 0.0327 0.082 Uiso 1 1 calc GR . . . .
C121 C 0.6983(3) 0.35102(13) 0.4037(3) 0.0522(10) Uani 1 1 d . . . . .
H12A H 0.7623 0.3532 0.3876 0.063 Uiso 1 1 calc R . . . .
H12B H 0.6933 0.3215 0.4330 0.063 Uiso 1 1 calc R . . . .
C122 C 0.6840(3) 0.38944(15) 0.4643(3) 0.0610(12) Uani 1 1 d . . . . .
H12C H 0.6977 0.4187 0.4386 0.091 Uiso 1 1 calc GR . . . .
H12D H 0.7260 0.3852 0.5177 0.091 Uiso 1 1 calc GR . . . .
H12E H 0.6188 0.3893 0.4760 0.091 Uiso 1 1 calc GR . . . .
C131 C 0.5489(3) 0.27628(12) 0.3546(3) 0.0508(9) Uani 1 1 d . . . . .
H13A H 0.4844 0.2644 0.3403 0.061 Uiso 1 1 calc R . . . .
H13B H 0.5581 0.2841 0.4159 0.061 Uiso 1 1 calc R . . . .
C132 C 0.6176(3) 0.23893(14) 0.3391(3) 0.0650(13) Uani 1 1 d . . . . .
H13C H 0.6067 0.2296 0.2792 0.097 Uiso 1 1 calc GR . . . .
H13D H 0.6088 0.2126 0.3754 0.097 Uiso 1 1 calc GR . . . .
H13E H 0.6818 0.2504 0.3527 0.097 Uiso 1 1 calc GR . . . .
C171 C 0.2833(3) 0.28254(12) 0.0058(2) 0.0430(8) Uani 1 1 d . . . . .
H17A H 0.2248 0.2811 -0.0348 0.052 Uiso 1 1 calc R . . . .
H17B H 0.2855 0.2551 0.0424 0.052 Uiso 1 1 calc R . . . .
C172 C 0.3666(3) 0.28190(15) -0.0436(3) 0.0606(11) Uani 1 1 d . . . . .
H17C H 0.3649 0.3091 -0.0799 0.091 Uiso 1 1 calc GR . . . .
H17D H 0.3639 0.2544 -0.0792 0.091 Uiso 1 1 calc GR . . . .
H17E H 0.4248 0.2818 -0.0037 0.091 Uiso 1 1 calc GR . . . .
C181 C 0.1372(3) 0.36058(12) -0.0240(2) 0.0428(8) Uani 1 1 d . . . . .
H18A H 0.1607 0.3518 -0.0777 0.051 Uiso 1 1 calc R . . . .
H18B H 0.1148 0.3925 -0.0303 0.051 Uiso 1 1 calc R . . . .
C182 C 0.0545(3) 0.32976(14) -0.0113(3) 0.0526(10) Uani 1 1 d . . . . .
H18C H 0.0036 0.3346 -0.0580 0.079 Uiso 1 1 calc GR . . . .
H18D H 0.0326 0.3372 0.0430 0.079 Uiso 1 1 calc GR . . . .
H18E H 0.0744 0.2977 -0.0108 0.079 Uiso 1 1 calc GR . . . .
C52 C 0.5060(3) 0.60238(12) 0.3247(2) 0.0444(8) Uani 1 1 d . . . . .
C53 C 0.4994(3) 0.64473(15) 0.3692(3) 0.0606(11) Uani 1 1 d . . . . .
H53 H 0.4729 0.6707 0.3393 0.073 Uiso 1 1 calc R . . . .
C54 C 0.5310(4) 0.64797(17) 0.4542(3) 0.0703(13) Uani 1 1 d . . . . .
H54 H 0.5277 0.6764 0.4825 0.084 Uiso 1 1 calc R . . . .
C55 C 0.5684(3) 0.60941(15) 0.5003(3) 0.0598(11) Uani 1 1 d . . . . .
C56 C 0.5956(4) 0.6106(2) 0.5894(3) 0.0839(17) Uani 1 1 d . . . . .
H56 H 0.5939 0.6389 0.6183 0.101 Uiso 1 1 calc R . . . .
C57 C 0.6230(3) 0.57389(19) 0.6335(3) 0.0670(13) Uani 1 1 d . . . . .
H57 H 0.6409 0.5761 0.6933 0.080 Uiso 1 1 calc R . . . .
C58 C 0.6263(3) 0.53086(18) 0.5924(3) 0.0630(12) Uani 1 1 d . . . . .
H58 H 0.6462 0.5043 0.6244 0.076 Uiso 1 1 calc R . . . .
C59 C 0.6004(3) 0.52811(16) 0.5064(3) 0.0559(10) Uani 1 1 d . . . . .
H59 H 0.6029 0.4994 0.4788 0.067 Uiso 1 1 calc R . . . .
C60 C 0.5700(2) 0.56709(13) 0.4576(2) 0.0421(8) Uani 1 1 d . . . . .
C61 C 0.5367(2) 0.56464(12) 0.3691(2) 0.0389(8) Uani 1 1 d . . . . .
H61 H 0.5360 0.5360 0.3407 0.047 Uiso 1 1 calc R . . . .
C102 C 0.8331(2) 0.46702(11) 0.3242(2) 0.0363(7) Uani 1 1 d . . . . .
C111 C 0.7799(2) 0.50082(11) 0.3595(2) 0.0383(7) Uani 1 1 d . . . . .
H111 H 0.7134 0.4993 0.3526 0.046 Uiso 1 1 calc R . . . .
C110 C 0.8266(3) 0.53593(13) 0.4041(2) 0.0462(9) Uani 1 1 d . . . . .
H110 H 0.7913 0.5587 0.4283 0.055 Uiso 1 1 calc R . . . .
C109 C 0.9252(3) 0.53952(13) 0.4151(2) 0.0467(9) Uani 1 1 d . . . . .
C108 C 0.9745(3) 0.57614(15) 0.4597(3) 0.0574(11) Uani 1 1 d . . . . .
H108 H 0.9409 0.5997 0.4837 0.069 Uiso 1 1 calc R . . . .
C107 C 1.0708(3) 0.57762(16) 0.4682(3) 0.0616(13) Uani 1 1 d . . . . .
H107 H 1.1030 0.6025 0.4975 0.074 Uiso 1 1 calc R . . . .
C106 C 1.1218(3) 0.54333(16) 0.4344(3) 0.0584(11) Uani 1 1 d . . . . .
H106 H 1.1883 0.5448 0.4413 0.070 Uiso 1 1 calc R . . . .
C105 C 1.0767(3) 0.50771(15) 0.3917(2) 0.0505(10) Uani 1 1 d . . . . .
H105 H 1.1119 0.4843 0.3691 0.061 Uiso 1 1 calc R . . . .
C104 C 0.9773(3) 0.50526(13) 0.3806(2) 0.0421(8) Uani 1 1 d . . . . .
C103 C 0.9288(2) 0.46896(12) 0.3343(2) 0.0386(7) Uani 1 1 d . . . . .
H103 H 0.9632 0.4458 0.3101 0.046 Uiso 1 1 calc R . . . .
C152 C 0.3106(3) 0.23717(13) 0.2111(2) 0.0336(8) Uani 0.8 1 d . . P A 1
C153 C 0.2967(3) 0.19115(14) 0.2139(3) 0.0357(9) Uani 0.8 1 d . . P A 1
H153 H 0.3442 0.1707 0.2012 0.043 Uiso 0.8 1 calc R . P A 1
C154 C 0.2098(3) 0.17357(13) 0.2363(3) 0.0344(9) Uani 0.8 1 d . . P A 1
C155 C 0.1950(3) 0.12584(14) 0.2374(3) 0.0374(9) Uani 0.8 1 d . . P A 1
H155 H 0.2435 0.1053 0.2277 0.045 Uiso 0.8 1 calc R . P A 1
C156 C 0.1085(3) 0.10939(15) 0.2529(3) 0.0443(11) Uani 0.8 1 d . . P A 1
H156 H 0.0976 0.0774 0.2539 0.053 Uiso 0.8 1 calc R . P A 1
C157 C 0.0385(4) 0.13932(18) 0.2667(3) 0.0514(12) Uani 0.8 1 d . . P A 1
H157 H -0.0207 0.1278 0.2767 0.062 Uiso 0.8 1 calc R . P A 1
C158 C 0.0529(3) 0.18526(17) 0.2664(3) 0.0471(11) Uani 0.8 1 d . . P A 1
H158 H 0.0042 0.2055 0.2766 0.057 Uiso 0.8 1 calc R . P A 1
C159 C 0.1408(3) 0.20292(16) 0.2506(3) 0.0402(10) Uani 0.8 1 d . . P A 1
C160 C 0.1595(3) 0.25122(15) 0.2490(3) 0.0432(10) Uani 0.8 1 d . . P A 1
H160 H 0.1119 0.2720 0.2601 0.052 Uiso 0.8 1 calc R . P A 1
C161 C 0.2396(3) 0.26746(14) 0.2327(3) 0.0428(10) Uani 0.8 1 d . . P A 1
H161 H 0.2507 0.2995 0.2351 0.051 Uiso 0.8 1 calc R . P A 1
C202 C 0.0629(2) 0.38880(11) 0.2090(2) 0.0404(8) Uani 1 1 d . . . . .
C211 C -0.0202(3) 0.36342(13) 0.2061(3) 0.0494(9) Uani 1 1 d . . . . .
H211 H -0.0658 0.3646 0.1570 0.059 Uiso 1 1 calc R . . . .
C210 C -0.0355(3) 0.33653(14) 0.2753(3) 0.0584(11) Uani 1 1 d . . . . .
H210 H -0.0913 0.3190 0.2727 0.070 Uiso 0.61 1 calc R . P B 1
C209 C 0.0304(3) 0.33494(14) 0.3488(3) 0.0569(11) Uani 1 1 d . . . . .
C208 C 0.0167(4) 0.30731(16) 0.4205(4) 0.0767(15) Uani 1 1 d . . . . .
H208 H -0.0386 0.2895 0.4194 0.092 Uiso 0.61 1 calc R . P C 1
H20A H 0.0580 0.3077 0.4725 0.092 Uiso 0.39 1 calc R . P D 2
C207 C 0.0839(5) 0.3066(3) 0.4915(5) 0.0575(17) Uani 0.61 1 d . U P E 1
H207 H 0.0725 0.2895 0.5400 0.069 Uiso 0.61 1 calc R . P E 1
C206 C 0.1664(5) 0.3300(2) 0.4935(4) 0.0554(16) Uani 0.61 1 d . U P E 1
H206 H 0.2126 0.3279 0.5421 0.066 Uiso 0.61 1 calc R . P E 1
C205 C 0.1825(5) 0.3564(2) 0.4252(4) 0.0493(15) Uani 0.61 1 d . U P E 1
H205 H 0.2400 0.3725 0.4273 0.059 Uiso 0.61 1 calc R . P E 1
C204 C 0.1148(3) 0.36010(13) 0.3514(3) 0.0509(9) Uani 1 1 d . . . . .
H204 H 0.1610 0.3589 0.4001 0.061 Uiso 0.39 1 calc R . P E 2
C203 C 0.1289(3) 0.38706(13) 0.2799(2) 0.0441(8) Uani 1 1 d . . . . .
H203 H 0.1850 0.4042 0.2810 0.053 Uiso 1 1 calc R . . . .
C212 C -0.1132(12) 0.3060(6) 0.2661(11) 0.097(5) Uani 0.39 1 d . U P E 2
H212 H -0.1576 0.3047 0.2161 0.116 Uiso 0.39 1 calc R . P E 2
C213 C -0.1189(15) 0.2778(7) 0.3371(14) 0.120(6) Uani 0.39 1 d . U P E 2
H213 H -0.1676 0.2558 0.3335 0.144 Uiso 0.39 1 calc R . P E 2
C214 C -0.0608(11) 0.2804(6) 0.4078(11) 0.089(4) Uani 0.39 1 d . U P E 2
H214 H -0.0739 0.2619 0.4541 0.107 Uiso 0.39 1 calc R . P E 2
N21 N 0.32817(17) 0.48405(8) 0.16170(16) 0.0284(5) Uani 1 1 d . . . . .
H21 H 0.3696 0.4638 0.1498 0.034 Uiso 1 1 calc R . . . .
N22 N 0.53213(18) 0.47692(9) 0.20772(16) 0.0299(5) Uani 1 1 d . . . . .
N23 N 0.52834(17) 0.37787(9) 0.21401(16) 0.0297(6) Uani 1 1 d . . . . .
H23 H 0.4999 0.3959 0.1742 0.036 Uiso 1 1 calc R . . . .
N24 N 0.32918(17) 0.38358(8) 0.15616(16) 0.0284(5) Uani 1 1 d . . . . .
S51 S 0.46108(6) 0.60429(3) 0.21407(6) 0.0391(2) Uani 1 1 d . . . . .
S101 S 0.78425(6) 0.41801(3) 0.26956(6) 0.0396(2) Uani 1 1 d . . . . .
S151 S 0.42071(9) 0.25490(4) 0.18092(9) 0.0357(3) Uani 0.8 1 d . . P A 1
S201 S 0.07213(6) 0.42513(3) 0.12024(6) 0.0390(2) Uani 1 1 d . . . . .
S1 S 0.4477(5) 0.2589(2) 0.1385(6) 0.0629(18) Uani 0.2 1 d . . P A 2
H1 H 0.4693 0.2331 0.1967 0.076 Uiso 0.2 1 calc GR . P A 2

loop_
_atom_site_aniso_label
_atom_site_aniso_U_11
_atom_site_aniso_U_22
_atom_site_aniso_U_33
_atom_site_aniso_U_23
_atom_site_aniso_U_13
_atom_site_aniso_U_12
C1 0.0288(16) 0.0260(15) 0.0335(15) 0.0023(12) 0.0017(12) 0.0023(12)
C2 0.0343(17) 0.0288(16) 0.0301(15) 0.0014(12) 0.0019(12) 0.0033(13)
C3 0.0363(17) 0.0271(16) 0.0343(16) -0.0007(13) 0.0025(13) 0.0026(13)
C4 0.0340(17) 0.0268(15) 0.0309(15) 0.0029(12) 0.0008(12) 0.0019(12)
C5 0.0381(18) 0.0259(15) 0.0338(16) 0.0028(12) -0.0024(13) -0.0027(13)
C6 0.0323(17) 0.0298(16) 0.0319(15) 0.0021(12) -0.0024(12) -0.0067(13)
C7 0.0341(17) 0.0351(17) 0.0324(16) 0.0030(13) -0.0028(13) -0.0086(13)
C8 0.0308(16) 0.0355(17) 0.0372(16) 0.0026(14) 0.0013(13) -0.0075(13)
C9 0.0288(16) 0.0315(16) 0.0343(16) 0.0010(13) 0.0008(12) -0.0040(12)
C10 0.0300(16) 0.0320(17) 0.0395(17) -0.0027(13) -0.0006(13) -0.0003(13)
C11 0.0271(16) 0.0310(16) 0.0385(17) -0.0013(13) 0.0000(13) -0.0019(12)
C12 0.0372(18) 0.0307(16) 0.0411(18) 0.0030(14) -0.0030(14) 0.0015(13)
C13 0.0383(18) 0.0251(16) 0.0454(18) 0.0057(13) -0.0012(14) -0.0011(13)
C14 0.0297(16) 0.0258(15) 0.0438(17) 0.0019(13) 0.0031(13) -0.0002(12)
C15 0.0303(17) 0.0260(16) 0.0487(19) -0.0016(14) -0.0002(14) 0.0003(13)
C16 0.0277(15) 0.0262(15) 0.0378(16) -0.0003(12) 0.0032(12) -0.0033(12)
C17 0.0334(17) 0.0282(16) 0.0419(18) -0.0039(13) 0.0054(14) -0.0024(13)
C18 0.0299(16) 0.0301(16) 0.0372(16) -0.0009(13) -0.0001(13) -0.0029(13)
C19 0.0310(16) 0.0241(15) 0.0360(16) 0.0038(12) 0.0008(13) -0.0033(12)
C20 0.0283(16) 0.0289(16) 0.0378(16) 0.0012(13) 0.0018(13) 0.0019(12)
C21 0.0358(18) 0.0292(16) 0.0470(19) -0.0009(14) 0.0104(14) 0.0029(13)
C22 0.0347(19) 0.0394(19) 0.058(2) 0.0049(16) 0.0010(16) 0.0050(15)
C31 0.044(2) 0.0332(18) 0.062(2) -0.0104(17) 0.0083(17) 0.0041(15)
C32 0.055(2) 0.0297(19) 0.097(3) 0.003(2) -0.006(2) 0.0031(17)
C71 0.0375(19) 0.0405(19) 0.0457(19) 0.0114(15) 0.0029(15) -0.0073(15)
C72 0.051(2) 0.050(2) 0.0416(19) 0.0180(16) 0.0014(16) -0.0084(17)
C81 0.0327(18) 0.049(2) 0.049(2) 0.0069(17) 0.0054(15) -0.0061(15)
C82 0.046(2) 0.069(3) 0.050(2) -0.002(2) 0.0143(18) -0.0044(19)
C121 0.057(2) 0.042(2) 0.051(2) 0.0118(17) -0.0181(18) -0.0080(18)
C122 0.066(3) 0.064(3) 0.047(2) 0.0043(19) -0.016(2) -0.019(2)
C131 0.064(3) 0.0331(19) 0.054(2) 0.0080(16) 0.0017(19) -0.0060(17)
C132 0.065(3) 0.034(2) 0.087(3) 0.012(2) -0.022(2) 0.0048(19)
C171 0.046(2) 0.0334(18) 0.048(2) -0.0081(15) 0.0016(16) -0.0017(15)
C172 0.072(3) 0.052(2) 0.062(3) -0.014(2) 0.024(2) 0.002(2)
C181 0.041(2) 0.0416(19) 0.0426(19) -0.0055(15) -0.0050(15) 0.0017(15)
C182 0.040(2) 0.046(2) 0.067(3) -0.0117(19) -0.0077(18) -0.0025(17)
C52 0.049(2) 0.0343(18) 0.047(2) -0.0006(15) -0.0039(16) -0.0072(15)
C53 0.072(3) 0.046(2) 0.064(3) -0.002(2) 0.009(2) -0.006(2)
C54 0.089(4) 0.058(3) 0.062(3) -0.019(2) 0.003(3) -0.008(2)
C55 0.070(3) 0.057(3) 0.049(2) -0.0099(19) -0.004(2) -0.004(2)
C56 0.111(5) 0.082(4) 0.054(3) -0.022(3) -0.010(3) 0.007(3)
C57 0.060(3) 0.102(4) 0.037(2) -0.008(2) 0.0002(19) 0.001(3)
C58 0.055(3) 0.088(3) 0.044(2) 0.014(2) 0.0018(19) 0.001(2)
C59 0.061(3) 0.063(3) 0.042(2) 0.0025(18) 0.0000(18) 0.007(2)
C60 0.0337(18) 0.054(2) 0.0388(18) -0.0009(16) 0.0049(14) -0.0021(15)
C61 0.0406(19) 0.0389(19) 0.0370(17) -0.0047(14) 0.0040(14) -0.0023(14)
C102 0.0347(18) 0.0326(17) 0.0396(17) 0.0038(14) -0.0018(14) -0.0049(13)
C111 0.0362(18) 0.0352(18) 0.0420(18) 0.0010(14) -0.0004(14) -0.0017(14)
C110 0.060(2) 0.0385(19) 0.0403(19) -0.0027(15) 0.0059(17) -0.0003(17)
C109 0.054(2) 0.043(2) 0.0404(19) 0.0075(16) -0.0031(16) -0.0163(17)
C108 0.078(3) 0.049(2) 0.043(2) -0.0011(17) 0.001(2) -0.018(2)
C107 0.072(3) 0.059(3) 0.048(2) 0.011(2) -0.013(2) -0.036(2)
C106 0.054(2) 0.068(3) 0.049(2) 0.009(2) -0.0080(19) -0.024(2)
C105 0.043(2) 0.059(2) 0.047(2) 0.0114(18) -0.0059(16) -0.0163(18)
C104 0.044(2) 0.0422(19) 0.0373(17) 0.0067(15) -0.0032(15) -0.0142(16)
C103 0.0330(18) 0.0378(18) 0.0442(18) 0.0029(15) 0.0020(14) -0.0031(14)
C152 0.037(2) 0.029(2) 0.034(2) 0.0003(16) 0.0040(16) 0.0022(16)
C153 0.038(2) 0.031(2) 0.038(2) -0.0020(17) 0.0066(17) 0.0012(17)
C154 0.035(2) 0.0255(19) 0.040(2) 0.0064(16) -0.0028(17) -0.0084(16)
C155 0.047(2) 0.027(2) 0.040(2) -0.0031(16) 0.0086(18) -0.0088(17)
C156 0.057(3) 0.034(2) 0.044(2) -0.0084(19) 0.016(2) -0.023(2)
C157 0.048(3) 0.054(3) 0.052(3) 0.003(2) 0.004(2) -0.023(2)
C158 0.038(2) 0.053(3) 0.051(3) 0.008(2) 0.009(2) 0.000(2)
C159 0.038(2) 0.045(2) 0.039(2) -0.0007(18) 0.0082(18) -0.0098(19)
C160 0.041(2) 0.035(2) 0.056(3) -0.001(2) 0.013(2) 0.0114(18)
C161 0.051(3) 0.025(2) 0.054(3) 0.0009(18) 0.012(2) 0.0050(18)
C202 0.0354(18) 0.0279(16) 0.061(2) -0.0058(15) 0.0159(16) -0.0011(13)
C211 0.039(2) 0.040(2) 0.071(3) -0.0053(18) 0.0138(18) -0.0018(16)
C210 0.052(2) 0.038(2) 0.091(3) -0.005(2) 0.031(2) -0.0046(17)
C209 0.068(3) 0.039(2) 0.069(3) 0.0040(19) 0.032(2) 0.0074(19)
C208 0.101(4) 0.042(2) 0.098(4) 0.007(2) 0.053(3) 0.003(2)
C207 0.0593(19) 0.0568(19) 0.0568(19) 0.0009(10) 0.0089(10) 0.0024(10)
C206 0.0563(18) 0.0550(18) 0.0549(18) 0.0009(10) 0.0077(10) 0.0028(10)
C205 0.0493(17) 0.0500(17) 0.0491(17) 0.0007(10) 0.0079(10) 0.0022(10)
C204 0.055(2) 0.042(2) 0.059(2) 0.0006(18) 0.0213(19) 0.0123(17)
C203 0.0396(19) 0.0403(19) 0.054(2) 0.0038(16) 0.0138(16) 0.0030(15)
C212 0.097(5) 0.097(5) 0.097(5) 0.0000(10) 0.0136(12) -0.0001(10)
C213 0.120(6) 0.120(6) 0.120(6) 0.0000(10) 0.0166(13) 0.0002(10)
C214 0.089(4) 0.089(4) 0.089(4) 0.0002(10) 0.0127(12) 0.0003(10)
N21 0.0266(13) 0.0226(12) 0.0351(13) -0.0012(10) 0.0010(10) 0.0001(10)
N22 0.0274(13) 0.0276(13) 0.0342(13) 0.0027(10) 0.0015(10) -0.0045(10)
N23 0.0270(13) 0.0259(13) 0.0348(13) 0.0024(10) -0.0011(10) -0.0016(10)
N24 0.0269(13) 0.0224(12) 0.0351(13) 0.0008(10) 0.0014(10) -0.0013(10)
S51 0.0459(5) 0.0232(4) 0.0452(5) 0.0031(3) -0.0051(4) -0.0044(3)
S101 0.0275(4) 0.0302(4) 0.0592(5) -0.0047(4) -0.0013(4) -0.0004(3)
S151 0.0308(6) 0.0218(5) 0.0541(7) 0.0008(5) 0.0039(5) 0.0007(4)
S201 0.0276(4) 0.0332(4) 0.0549(5) -0.0010(4) 0.0011(3) 0.0008(3)
S1 0.047(4) 0.032(3) 0.100(5) -0.024(3) -0.024(3) 0.012(2)

loop_
_atom_type_symbol
_atom_type_description
_atom_type_scat_dispersion_real
_atom_type_scat_dispersion_imag
_atom_type_scat_source
C C 0.0181 0.0091 'International Tables Vol C Tables 4.2.6.8 and 6.1.1.4'
H H 0.0000 0.0000 'International Tables Vol C Tables 4.2.6.8 and 6.1.1.4'
N N 0.0311 0.0180 'International Tables Vol C Tables 4.2.6.8 and 6.1.1.4'
S S 0.3331 0.5567 'International Tables Vol C Tables 4.2.6.8 and 6.1.1.4'

loop_
_geom_angle_atom_site_label_1
_geom_angle_atom_site_label_2
_geom_angle_atom_site_label_3
_geom_angle
C20 C1 C2 131.7(3)
N21 C1 C2 105.9(3)
N21 C1 C20 122.3(3)
C1 C2 C21 126.8(3)
C3 C2 C1 108.5(3)
C3 C2 C21 124.7(3)
C2 C3 C4 108.3(3)
C2 C3 C31 124.2(3)
C4 C3 C31 127.5(3)
C5 C4 C3 132.3(3)
N21 C4 C3 105.7(3)
N21 C4 C5 121.9(3)
C4 C5 C6 125.2(3)
C4 C5 S51 119.8(3)
C6 C5 S51 114.9(2)
C5 C6 C7 127.4(3)
N22 C6 C5 120.1(3)
N22 C6 C7 112.2(3)
C6 C7 C71 127.1(3)
C8 C7 C6 105.9(3)
C8 C7 C71 126.6(3)
C7 C8 C9 106.1(3)
C7 C8 C81 126.4(3)
C9 C8 C81 126.8(3)
C10 C9 C8 130.3(3)
N22 C9 C8 110.1(3)
N22 C9 C10 119.2(3)
C9 C10 C11 123.6(3)
C9 C10 S101 123.5(3)
C11 C10 S101 112.5(2)
C12 C11 C10 133.1(3)
N23 C11 C10 119.9(3)
N23 C11 C12 106.4(3)
C11 C12 C121 127.5(3)
C13 C12 C11 107.9(3)
C13 C12 C121 123.8(3)
C12 C13 C14 107.2(3)
C12 C13 C131 124.6(3)
C14 C13 C131 128.0(3)
C13 C14 C15 132.4(3)
N23 C14 C13 107.2(3)
N23 C14 C15 120.2(3)
C14 C15 S151 114.5(2)
C14 C15 S1 113.8(3)
C16 C15 C14 124.3(3)
C16 C15 S151 121.2(2)
C16 C15 S1 115.8(3)
C15 C16 C17 130.0(3)
C15 C16 N24 119.3(3)
N24 C16 C17 110.1(3)
C16 C17 C171 128.5(3)
C18 C17 C16 106.1(3)
C18 C17 C171 125.2(3)
C17 C18 C19 106.6(3)
C17 C18 C181 125.7(3)
C19 C18 C181 127.4(3)
C20 C19 C18 126.8(3)
N24 C19 C18 111.2(3)
N24 C19 C20 121.8(3)
C1 C20 C19 124.7(3)
C1 C20 S201 121.0(2)
C19 C20 S201 114.1(2)
C2 C21 H21A 108.9
C2 C21 H21B 108.9
C2 C21 C22 113.2(3)
H21A C21 H21B 107.7
C22 C21 H21A 108.9
C22 C21 H21B 108.9
C21 C22 H22A 109.5
C21 C22 H22B 109.5
C21 C22 H22C 109.5
H22A C22 H22B 109.5
H22A C22 H22C 109.5
H22B C22 H22C 109.5
C3 C31 H31A 108.9
C3 C31 H31B 108.9
C3 C31 C32 113.2(3)
H31A C31 H31B 107.8
C32 C31 H31A 108.9
C32 C31 H31B 108.9
C31 C32 H32A 109.5
C31 C32 H32B 109.5
C31 C32 H32C 109.5
H32A C32 H32B 109.5
H32A C32 H32C 109.5
H32B C32 H32C 109.5
C7 C71 H71A 109.0
C7 C71 H71B 109.0
C7 C71 C72 113.0(3)
H71A C71 H71B 107.8
C72 C71 H71A 109.0
C72 C71 H71B 109.0
C71 C72 H72A 109.5
C71 C72 H72B 109.5
C71 C72 H72C 109.5
H72A C72 H72B 109.5
H72A C72 H72C 109.5
H72B C72 H72C 109.5
C8 C81 H81A 109.2
C8 C81 H81B 109.2
C8 C81 C82 112.2(3)
H81A C81 H81B 107.9
C82 C81 H81A 109.2
C82 C81 H81B 109.2
C81 C82 H82A 109.5
C81 C82 H82B 109.5
C81 C82 H82C 109.5
H82A C82 H82B 109.5
H82A C82 H82C 109.5
H82B C82 H82C 109.5
C12 C121 H12A 109.1
C12 C121 H12B 109.1
C12 C121 C122 112.6(3)
H12A C121 H12B 107.8
C122 C121 H12A 109.1
C122 C121 H12B 109.1
C121 C122 H12C 109.5
C121 C122 H12D 109.5
C121 C122 H12E 109.5
H12C C122 H12D 109.5
H12C C122 H12E 109.5
H12D C122 H12E 109.5
C13 C131 H13A 108.8
C13 C131 H13B 108.8
C13 C131 C132 113.9(4)
H13A C131 H13B 107.7
C132 C131 H13A 108.8
C132 C131 H13B 108.8
C131 C132 H13C 109.5
C131 C132 H13D 109.5
C131 C132 H13E 109.5
H13C C132 H13D 109.5
H13C C132 H13E 109.5
H13D C132 H13E 109.5
C17 C171 H17A 109.0
C17 C171 H17B 109.0
C17 C171 C172 112.7(3)
H17A C171 H17B 107.8
C172 C171 H17A 109.0
C172 C171 H17B 109.0
C171 C172 H17C 109.5
C171 C172 H17D 109.5
C171 C172 H17E 109.5
H17C C172 H17D 109.5
H17C C172 H17E 109.5
H17D C172 H17E 109.5
C18 C181 H18A 108.7
C18 C181 H18B 108.7
C18 C181 C182 114.1(3)
H18A C181 H18B 107.6
C182 C181 H18A 108.7
C182 C181 H18B 108.7
C181 C182 H18C 109.5
C181 C182 H18D 109.5
C181 C182 H18E 109.5
H18C C182 H18D 109.5
H18C C182 H18E 109.5
H18D C182 H18E 109.5
C53 C52 S51 114.6(3)
C61 C52 C53 119.2(4)
C61 C52 S51 125.9(3)
C52 C53 H53 119.7
C54 C53 C52 120.6(4)
C54 C53 H53 119.7
C53 C54 H54 119.7
C53 C54 C55 120.6(4)
C55 C54 H54 119.7
C54 C55 C56 122.2(4)
C54 C55 C60 118.8(4)
C60 C55 C56 118.7(4)
C55 C56 H56 118.8
C57 C56 C55 122.3(5)
C57 C56 H56 118.8
C56 C57 H57 119.8
C56 C57 C58 120.5(4)
C58 C57 H57 119.8
C57 C58 H58 120.4
C59 C58 C57 119.2(4)
C59 C58 H58 120.4
C58 C59 H59 119.3
C58 C59 C60 121.4(4)
C60 C59 H59 119.3
C55 C60 C59 117.9(4)
C55 C60 C61 119.4(4)
C59 C60 C61 122.5(4)
C52 C61 C60 121.1(3)
C52 C61 H61 119.5
C60 C61 H61 119.5
C111 C102 S101 124.0(3)
C103 C102 C111 121.1(3)
C103 C102 S101 114.8(3)
C102 C111 H111 120.9
C110 C111 C102 118.3(3)
C110 C111 H111 120.9
C111 C110 H110 118.8
C111 C110 C109 122.4(4)
C109 C110 H110 118.8
C110 C109 C108 123.1(4)
C104 C109 C110 118.6(3)
C104 C109 C108 118.3(4)
C109 C108 H108 119.9
C107 C108 C109 120.2(4)
C107 C108 H108 119.9
C108 C107 H107 119.4
C108 C107 C106 121.1(4)
C106 C107 H107 119.4
C107 C106 H106 119.9
C105 C106 C107 120.2(4)
C105 C106 H106 119.9
C106 C105 H105 119.8
C106 C105 C104 120.4(4)
C104 C105 H105 119.8
C109 C104 C105 119.8(3)
C109 C104 C103 118.9(3)
C103 C104 C105 121.2(4)
C102 C103 C104 120.6(3)
C102 C103 H103 119.7
C104 C103 H103 119.7
C153 C152 C161 119.5(4)
C153 C152 S151 115.7(3)
C161 C152 S151 124.8(3)
C152 C153 H153 120.1
C152 C153 C154 119.9(4)
C154 C153 H153 120.1
C155 C154 C153 119.6(4)
C159 C154 C153 119.7(4)
C159 C154 C155 120.6(4)
C154 C155 H155 120.5
C156 C155 C154 119.1(4)
C156 C155 H155 120.5
C155 C156 H156 120.0
C157 C156 C155 120.1(4)
C157 C156 H156 120.0
C156 C157 H157 119.6
C158 C157 C156 120.9(4)
C158 C157 H157 119.6
C157 C158 H158 120.0
C157 C158 C159 120.0(5)
C159 C158 H158 120.0
C154 C159 C158 119.3(4)
C154 C159 C160 118.4(4)
C158 C159 C160 122.3(4)
C159 C160 H160 118.9
C161 C160 C159 122.2(4)
C161 C160 H160 118.9
C152 C161 H161 120.0
C160 C161 C152 120.1(4)
C160 C161 H161 120.0
C211 C202 S201 116.3(3)
C203 C202 C211 120.1(4)
C203 C202 S201 123.5(3)
C202 C211 H211 120.1
C210 C211 C202 119.8(4)
C210 C211 H211 120.1
C211 C210 H210 119.6
C211 C210 C209 120.8(4)
C211 C210 C212 118.6(8)
C209 C210 H210 119.6
C209 C210 C212 120.0(8)
C210 C209 C208 121.9(5)
C210 C209 C204 119.4(4)
C204 C209 C208 118.7(5)
C209 C208 H208 120.1
C209 C208 H20A 123.0
C207 C208 C209 119.9(6)
C207 C208 H208 120.1
C214 C208 C209 114.1(9)
C214 C208 H20A 123.0
C208 C207 H207 119.2
C206 C207 C208 121.5(7)
C206 C207 H207 119.2
C207 C206 H206 120.0
C207 C206 C205 120.1(7)
C205 C206 H206 120.0
C206 C205 H205 119.3
C206 C205 C204 121.4(6)
C204 C205 H205 119.3
C209 C204 C205 118.4(4)
C209 C204 H204 120.7
C209 C204 C203 118.7(4)
C203 C204 C205 122.9(4)
C203 C204 H204 120.7
C202 C203 C204 121.1(4)
C202 C203 H203 119.4
C204 C203 H203 119.4
C210 C212 H212 122.7
C213 C212 C210 114.5(16)
C213 C212 H212 122.7
C212 C213 H213 118.2
C214 C213 C212 124(2)
C214 C213 H213 118.2
C208 C214 H214 117.3
C213 C214 C208 125.4(17)
C213 C214 H214 117.3
C1 N21 C4 111.7(3)
C1 N21 H21 124.2
C4 N21 H21 124.2
C6 N22 C9 105.3(3)
C11 N23 H23 124.4
C14 N23 C11 111.1(3)
C14 N23 H23 124.4
C19 N24 C16 105.7(2)
C5 S51 C52 102.74(15)
C10 S101 C102 107.65(16)
C15 S151 C152 106.93(18)
C20 S201 C202 102.08(16)
C15 S1 H1 109.5

loop_
_geom_bond_atom_site_label_1
_geom_bond_atom_site_label_2
_geom_bond_distance
C1 C2 1.458(4)
C1 C20 1.391(4)
C1 N21 1.374(4)
C2 C3 1.359(4)
C2 C21 1.505(4)
C3 C4 1.462(4)
C3 C31 1.501(5)
C4 C5 1.384(5)
C4 N21 1.381(4)
C5 C6 1.447(5)
C5 S51 1.774(3)
C6 C7 1.459(5)
C6 N22 1.341(4)
C7 C8 1.362(5)
C7 C71 1.507(4)
C8 C9 1.470(4)
C8 C81 1.509(5)
C9 C10 1.391(4)
C9 N22 1.388(4)
C10 C11 1.423(5)
C10 S101 1.755(3)
C11 C12 1.423(4)
C11 N23 1.368(4)
C12 C13 1.396(5)
C12 C121 1.510(5)
C13 C14 1.419(4)
C13 C131 1.503(5)
C14 C15 1.422(4)
C14 N23 1.365(4)
C15 C16 1.389(4)
C15 S151 1.766(3)
C15 S1 1.838(6)
C16 C17 1.465(4)
C16 N24 1.389(4)
C17 C18 1.351(5)
C17 C171 1.509(5)
C18 C19 1.466(4)
C18 C181 1.504(5)
C19 C20 1.444(4)
C19 N24 1.342(4)
C20 S201 1.766(3)
C21 H21A 0.9900
C21 H21B 0.9900
C21 C22 1.525(5)
C22 H22A 0.9800
C22 H22B 0.9800
C22 H22C 0.9800
C31 H31A 0.9900
C31 H31B 0.9900
C31 C32 1.522(6)
C32 H32A 0.9800
C32 H32B 0.9800
C32 H32C 0.9800
C71 H71A 0.9900
C71 H71B 0.9900
C71 C72 1.528(5)
C72 H72A 0.9800
C72 H72B 0.9800
C72 H72C 0.9800
C81 H81A 0.9900
C81 H81B 0.9900
C81 C82 1.519(5)
C82 H82A 0.9800
C82 H82B 0.9800
C82 H82C 0.9800
C121 H12A 0.9900
C121 H12B 0.9900
C121 C122 1.511(6)
C122 H12C 0.9800
C122 H12D 0.9800
C122 H12E 0.9800
C131 H13A 0.9900
C131 H13B 0.9900
C131 C132 1.516(6)
C132 H13C 0.9800
C132 H13D 0.9800
C132 H13E 0.9800
C171 H17A 0.9900
C171 H17B 0.9900
C171 C172 1.519(6)
C172 H17C 0.9800
C172 H17D 0.9800
C172 H17E 0.9800
C181 H18A 0.9900
C181 H18B 0.9900
C181 C182 1.529(5)
C182 H18C 0.9800
C182 H18D 0.9800
C182 H18E 0.9800
C52 C53 1.436(6)
C52 C61 1.352(5)
C52 S51 1.787(4)
C53 H53 0.9500
C53 C54 1.365(6)
C54 H54 0.9500
C54 C55 1.412(7)
C55 C56 1.414(6)
C55 C60 1.413(6)
C56 H56 0.9500
C56 C57 1.314(7)
C57 H57 0.9500
C57 C58 1.421(7)
C58 H58 0.9500
C58 C59 1.367(6)
C59 H59 0.9500
C59 C60 1.415(6)
C60 C61 1.421(5)
C61 H61 0.9500
C102 C111 1.412(5)
C102 C103 1.368(5)
C102 S101 1.772(3)
C111 H111 0.9500
C111 C110 1.371(5)
C110 H110 0.9500
C110 C109 1.413(6)
C109 C108 1.421(5)
C109 C104 1.406(6)
C108 H108 0.9500
C108 C107 1.376(7)
C107 H107 0.9500
C107 C106 1.392(7)
C106 H106 0.9500
C106 C105 1.360(6)
C105 H105 0.9500
C105 C104 1.422(5)
C104 C103 1.420(5)
C103 H103 0.9500
C152 C153 1.363(6)
C152 C161 1.429(6)
C152 S151 1.793(4)
C153 H153 0.9500
C153 C154 1.440(6)
C154 C155 1.414(5)
C154 C159 1.356(6)
C155 H155 0.9500
C155 C156 1.387(6)
C156 H156 0.9500
C156 C157 1.375(7)
C157 H157 0.9500
C157 C158 1.361(7)
C158 H158 0.9500
C158 C159 1.420(6)
C159 C160 1.440(6)
C160 H160 0.9500
C160 C161 1.306(6)
C161 H161 0.9500
C202 C211 1.404(5)
C202 C203 1.372(5)
C202 S201 1.782(4)
C211 H211 0.9500
C211 C210 1.391(6)
C210 H210 0.9500
C210 C209 1.401(7)
C210 C212 1.425(18)
C209 C208 1.431(6)
C209 C204 1.417(6)
C208 H208 0.9500
C208 H20A 0.9500
C208 C207 1.382(9)
C208 C214 1.359(17)
C207 H207 0.9500
C207 C206 1.368(10)
C206 H206 0.9500
C206 C205 1.375(9)
C205 H205 0.9500
C205 C204 1.423(8)
C204 H204 0.9500
C204 C203 1.418(5)
C203 H203 0.9500
C212 H212 0.9500
C212 C213 1.41(2)
C213 H213 0.9500
C213 C214 1.31(2)
C214 H214 0.9500
N21 H21 0.8800
N23 H23 0.8800
S1 H1 1.2000

loop_
_geom_hbond_atom_site_label_D
_geom_hbond_atom_site_label_H
_geom_hbond_atom_site_label_A
_geom_hbond_distance_DH
_geom_hbond_distance_HA
_geom_hbond_distance_DA
_geom_hbond_angle_DHA
_geom_hbond_site_symmetry_A
C53 H53 S1 0.95 2.83 3.433(7) 122.7 2_655
N21 H21 N22 0.88 2.43 2.939(4) 117.4 .
N21 H21 N24 0.88 2.42 2.942(3) 118.1 .
N23 H23 N22 0.88 2.46 2.902(4) 111.5 .
N23 H23 N24 0.88 2.46 2.898(4) 111.0 .

loop_
_geom_torsion_atom_site_label_1
_geom_torsion_atom_site_label_2
_geom_torsion_atom_site_label_3
_geom_torsion_atom_site_label_4
_geom_torsion
C1 C2 C3 C4 1.5(4)
C1 C2 C3 C31 -178.6(3)
C1 C2 C21 C22 -82.1(4)
C1 C20 S201 C202 -105.4(3)
C2 C1 C20 C19 -175.8(3)
C2 C1 C20 S201 -1.7(5)
C2 C1 N21 C4 -0.9(3)
C2 C3 C4 C5 173.8(3)
C2 C3 C4 N21 -2.0(3)
C2 C3 C31 C32 -91.3(4)
C3 C2 C21 C22 96.0(4)
C3 C4 C5 C6 176.0(3)
C3 C4 C5 S51 0.1(5)
C3 C4 N21 C1 1.8(3)
C4 C3 C31 C32 88.6(4)
C4 C5 C6 C7 149.9(3)
C4 C5 C6 N22 -36.7(5)
C4 C5 S51 C52 97.8(3)
C5 C4 N21 C1 -174.5(3)
C5 C6 C7 C8 169.4(3)
C5 C6 C7 C71 -18.0(5)
C5 C6 N22 C9 -167.6(3)
C6 C5 S51 C52 -78.5(3)
C6 C7 C8 C9 0.1(3)
C6 C7 C8 C81 170.7(3)
C6 C7 C71 C72 -50.9(5)
C7 C6 N22 C9 6.7(3)
C7 C8 C9 C10 -168.1(3)
C7 C8 C9 N22 4.0(4)
C7 C8 C81 C82 -105.9(4)
C8 C7 C71 C72 120.2(4)
C8 C9 C10 C11 -161.0(3)
C8 C9 C10 S101 11.1(5)
C8 C9 N22 C6 -6.6(3)
C9 C8 C81 C82 62.8(5)
C9 C10 C11 C12 -162.1(4)
C9 C10 C11 N23 28.3(5)
C9 C10 S101 C102 53.5(3)
C10 C9 N22 C6 166.6(3)
C10 C11 C12 C13 -168.0(4)
C10 C11 C12 C121 22.0(6)
C10 C11 N23 C14 168.1(3)
C11 C10 S101 C102 -133.7(2)
C11 C12 C13 C14 -0.4(4)
C11 C12 C13 C131 -175.9(3)
C11 C12 C121 C122 56.4(5)
C12 C11 N23 C14 -4.0(4)
C12 C13 C14 C15 172.6(4)
C12 C13 C14 N23 -2.0(4)
C12 C13 C131 C132 -77.8(5)
C13 C12 C121 C122 -112.2(4)
C13 C14 C15 C16 158.7(4)
C13 C14 C15 S151 -21.1(5)
C13 C14 C15 S1 -50.1(6)
C13 C14 N23 C11 3.8(4)
C14 C13 C131 C132 107.7(4)
C14 C15 C16 C17 164.1(3)
C14 C15 C16 N24 -25.9(5)
C14 C15 S151 C152 124.0(3)
C15 C14 N23 C11 -171.6(3)
C15 C16 C17 C18 167.4(3)
C15 C16 C17 C171 -18.6(6)
C15 C16 N24 C19 -166.1(3)
C16 C15 S151 C152 -55.9(3)
C16 C17 C18 C19 -0.4(4)
C16 C17 C18 C181 174.1(3)
C16 C17 C171 C172 -61.5(5)
C17 C16 N24 C19 5.8(3)
C17 C18 C19 C20 -171.1(3)
C17 C18 C19 N24 4.2(4)
C17 C18 C181 C182 77.1(5)
C18 C17 C171 C172 111.4(4)
C18 C19 C20 C1 -150.3(3)
C18 C19 C20 S201 35.2(4)
C18 C19 N24 C16 -6.1(3)
C19 C18 C181 C182 -109.6(4)
C19 C20 S201 C202 69.3(3)
C20 C1 C2 C3 -176.9(3)
C20 C1 C2 C21 1.6(6)
C20 C1 N21 C4 176.0(3)
C20 C19 N24 C16 169.4(3)
C21 C2 C3 C4 -177.0(3)
C21 C2 C3 C31 2.9(5)
C31 C3 C4 C5 -6.2(6)
C31 C3 C4 N21 178.1(3)
C71 C7 C8 C9 -172.5(3)
C71 C7 C8 C81 -1.9(6)
C81 C8 C9 C10 21.3(6)
C81 C8 C9 N22 -166.6(3)
C121 C12 C13 C14 170.1(3)
C121 C12 C13 C131 -5.4(6)
C131 C13 C14 C15 -12.2(6)
C131 C13 C14 N23 173.3(4)
C171 C17 C18 C19 -174.6(3)
C171 C17 C18 C181 -0.1(6)
C181 C18 C19 C20 14.5(5)
C181 C18 C19 N24 -170.2(3)
C52 C53 C54 C55 -1.7(8)
C53 C52 C61 C60 -5.5(6)
C53 C52 S51 C5 -159.4(3)
C53 C54 C55 C56 -175.4(5)
C53 C54 C55 C60 -1.9(8)
C54 C55 C56 C57 174.2(5)
C54 C55 C60 C59 -174.8(4)
C54 C55 C60 C61 1.9(6)
C55 C56 C57 C58 -0.1(9)
C55 C60 C61 C52 1.9(6)
C56 C55 C60 C59 -1.1(7)
C56 C55 C60 C61 175.6(4)
C56 C57 C58 C59 0.0(8)
C57 C58 C59 C60 -0.4(7)
C58 C59 C60 C55 1.0(6)
C58 C59 C60 C61 -175.6(4)
C59 C60 C61 C52 178.4(4)
C60 C55 C56 C57 0.7(9)
C61 C52 C53 C54 5.4(7)
C61 C52 S51 C5 14.6(4)
C102 C111 C110 C109 0.4(5)
C111 C102 C103 C104 -0.1(5)
C111 C102 S101 C10 14.6(3)
C111 C110 C109 C108 178.8(4)
C111 C110 C109 C104 -1.3(5)
C110 C109 C108 C107 -179.9(4)
C110 C109 C104 C105 -179.3(3)
C110 C109 C104 C103 1.5(5)
C109 C108 C107 C106 -0.7(6)
C109 C104 C103 C102 -0.8(5)
C108 C109 C104 C105 0.6(5)
C108 C109 C104 C103 -178.6(3)
C108 C107 C106 C105 0.5(6)
C107 C106 C105 C104 0.3(6)
C106 C105 C104 C109 -0.9(5)
C106 C105 C104 C103 178.4(4)
C105 C104 C103 C102 180.0(3)
C104 C109 C108 C107 0.2(6)
C103 C102 C111 C110 0.3(5)
C103 C102 S101 C10 -168.8(3)
C152 C153 C154 C155 178.7(4)
C152 C153 C154 C159 3.0(6)
C153 C152 C161 C160 -4.8(7)
C153 C152 S151 C15 179.0(3)
C153 C154 C155 C156 -175.3(4)
C153 C154 C159 C158 175.4(4)
C153 C154 C159 C160 -4.4(6)
C154 C155 C156 C157 0.1(7)
C154 C159 C160 C161 1.3(7)
C155 C154 C159 C158 -0.4(6)
C155 C154 C159 C160 179.8(4)
C155 C156 C157 C158 -0.6(7)
C156 C157 C158 C159 0.7(7)
C157 C158 C159 C154 -0.2(7)
C157 C158 C159 C160 179.6(4)
C158 C159 C160 C161 -178.5(5)
C159 C154 C155 C156 0.4(6)
C159 C160 C161 C152 3.4(7)
C161 C152 C153 C154 1.7(6)
C161 C152 S151 C15 -1.8(4)
C202 C211 C210 C209 1.0(6)
C202 C211 C210 C212 -170.8(8)
C211 C202 C203 C204 -0.4(5)
C211 C202 S201 C20 -160.1(3)
C211 C210 C209 C208 -179.5(4)
C211 C210 C209 C204 -1.8(6)
C211 C210 C212 C213 175.4(12)
C210 C209 C208 C207 179.6(5)
C210 C209 C208 C214 5.3(10)
C210 C209 C204 C205 -177.3(4)
C210 C209 C204 C203 1.4(6)
C210 C212 C213 C214 3(3)
C209 C210 C212 C213 3.6(18)
C209 C208 C207 C206 -3.4(10)
C209 C208 C214 C213 1(2)
C209 C204 C203 C202 -0.4(5)
C208 C209 C204 C205 0.6(6)
C208 C209 C204 C203 179.3(4)
C208 C207 C206 C205 2.6(11)
C207 C206 C205 C204 -0.1(10)
C206 C205 C204 C209 -1.4(8)
C206 C205 C204 C203 179.9(5)
C205 C204 C203 C202 178.3(4)
C204 C209 C208 C207 1.8(7)
C204 C209 C208 C214 -172.5(8)
C203 C202 C211 C210 0.1(5)
C203 C202 S201 C20 24.1(3)
C212 C210 C209 C208 -7.9(10)
C212 C210 C209 C204 169.9(9)
C212 C213 C214 C208 -6(3)
N21 C1 C2 C3 -0.4(3)
N21 C1 C2 C21 178.0(3)
N21 C1 C20 C19 8.2(5)
N21 C1 C20 S201 -177.7(2)
N21 C4 C5 C6 -8.8(5)
N21 C4 C5 S51 175.3(2)
N22 C6 C7 C8 -4.4(4)
N22 C6 C7 C71 168.2(3)
N22 C9 C10 C11 27.4(5)
N22 C9 C10 S101 -160.5(2)
N23 C11 C12 C13 2.7(4)
N23 C11 C12 C121 -167.4(4)
N23 C14 C15 C16 -27.3(5)
N23 C14 C15 S151 152.8(3)
N23 C14 C15 S1 123.8(5)
N24 C16 C17 C18 -3.3(4)
N24 C16 C17 C171 170.6(3)
N24 C19 C20 C1 34.9(5)
N24 C19 C20 S201 -139.6(3)
S51 C5 C6 C7 -34.0(4)
S51 C5 C6 N22 139.4(3)
S51 C52 C53 C54 179.8(4)
S51 C52 C61 C60 -179.2(3)
S101 C10 C11 C12 25.1(5)
S101 C10 C11 N23 -144.5(3)
S101 C102 C111 C110 176.7(3)
S101 C102 C103 C104 -176.9(3)
S151 C15 C16 C17 -16.1(5)
S151 C15 C16 N24 153.9(3)
S151 C152 C153 C154 -179.0(3)
S151 C152 C161 C160 175.9(4)
S201 C202 C211 C210 -175.8(3)
S201 C202 C203 C204 175.2(3)
S1 C15 C16 C17 13.5(6)
S1 C15 C16 N24 -176.5(4)

loop_
_smtbx_masks_void_nr
_smtbx_masks_void_average_x
_smtbx_masks_void_average_y
_smtbx_masks_void_average_z
_smtbx_masks_void_volume
_smtbx_masks_void_count_electrons
1 -0.239 0.266 0.083 190.5 49.8
2 -0.239 0.234 0.583 190.5 49.6
3 0.239 0.766 0.417 190.5 49.9
4 0.239 0.734 0.917 190.5 49.7
